data_2219386
loop_
_publ_author_name
'El-Ghamry, Hoda'
'Issa, Raafat'
'El-Baradie, Kamal'
'Isagai, Keiko'
'Masaoka, Shigeyuki'
'Sakai, Ken'

_publ_section_title 4-[(3-Formyl-4-hydroxyphenyl)diazenyl]-<i>N</i>-(pyrimidin-2-yl)benzenesulfonamide
_journal_coeditor_code LH2668
_journal_issue 9
_journal_name_full 'Acta Crystallographica Section E'
_journal_page_first o1673
_journal_page_last o1674
_journal_paper_doi 10.1107/S1600536808024239
_journal_volume 64
_journal_year 2008
_chemical_formula_iupac 'C17 H13 N5 O4 S'
_chemical_formula_moiety 'C17 H13 N5 O4 S'
_chemical_formula_sum 'C17 H13 N5 O4 S'
_chemical_formula_weight 383.39
_chemical_name_systematic
;
4-[(3-Formyl-4-hydroxyphenyl)diazenyl]-<i>N</i>-(pyrimidin-2-
yl)benzenesulfonamide
;
_space_group_IT_number 14
_symmetry_cell_setting monoclinic
_symmetry_space_group_name_Hall '-P 2ybc'
_symmetry_space_group_name_H-M 'P 1 21/c 1'
_atom_sites_solution_hydrogens geom
_atom_sites_solution_secondary difmap
_cell_angle_alpha 90.00
_cell_angle_beta 115.990(10)
_cell_angle_gamma 90.00
_cell_formula_units_Z 4
_cell_length_a 18.579(2)
_cell_length_b 5.7731(7)
_cell_length_c 17.372(2)
_cell_measurement_reflns_used 9950
_cell_measurement_temperature 100(2)
_cell_measurement_theta_max 28.30
_cell_measurement_theta_min 2.35
_cell_volume 1674.9(4)
_computing_cell_refinement 'SAINT (Bruker, 2004)'
_computing_data_collection 'APEX2 (Bruker, 2006)'
_computing_data_reduction 'SAINT (Bruker, 2004)'
_computing_molecular_graphics 'KENX (Sakai, 2004)'
_computing_publication_material
;
SHELXL97 (Sheldrick, 2008), TEXSAN (Molecular Structure Corporation,
2001),
KENX (Sakai, 2004) and ORTEPII (Johnson, 1976)
;
_computing_structure_refinement 'SHELXL97 (Sheldrick, 2008)'
_computing_structure_solution 'SHELXS97 (Sheldrick, 2008)'
_diffrn_ambient_temperature 100(2)
_diffrn_measured_fraction_theta_full 0.999
_diffrn_measured_fraction_theta_max 0.999
_diffrn_measurement_device 'Bruker SMART APEX CCD'
_diffrn_measurement_method '\f and \w'
_diffrn_radiation_monochromator graphite
_diffrn_radiation_source 'fine-focus sealed tube'
_diffrn_radiation_type MoK\a
_diffrn_radiation_wavelength 0.71073
_diffrn_reflns_av_R_equivalents 0.0168
_diffrn_reflns_av_sigmaI/netI 0.0116
_diffrn_reflns_limit_h_max 23
_diffrn_reflns_limit_h_min -23
_diffrn_reflns_limit_k_max 7
_diffrn_reflns_limit_k_min -7
_diffrn_reflns_limit_l_max 21
_diffrn_reflns_limit_l_min -21
_diffrn_reflns_number 17304
_diffrn_reflns_theta_full 26.73
_diffrn_reflns_theta_max 26.73
_diffrn_reflns_theta_min 2.35
_diffrn_standards_decay_% 0
_diffrn_standards_number 0
_exptl_absorpt_coefficient_mu 0.230
_exptl_absorpt_correction_T_max 0.9774
_exptl_absorpt_correction_T_min 0.9342
_exptl_absorpt_correction_type multi-scan
_exptl_absorpt_process_details '(SADABS; Sheldrick, 1996)'
_exptl_crystal_colour 'dark orange'
_exptl_crystal_density_diffrn 1.521
_exptl_crystal_density_method 'not measured'
_exptl_crystal_description Block
_exptl_crystal_F_000 792
_exptl_crystal_size_max 0.30
_exptl_crystal_size_mid 0.20
_exptl_crystal_size_min 0.10
_refine_diff_density_max 0.421
_refine_diff_density_min -0.371
_refine_ls_extinction_coef not_refined
_refine_ls_extinction_method none
_refine_ls_goodness_of_fit_ref 1.047
_refine_ls_hydrogen_treatment constr
_refine_ls_matrix_type full
_refine_ls_number_parameters 245
_refine_ls_number_reflns 3560
_refine_ls_number_restraints 0
_refine_ls_restrained_S_all 1.047
_refine_ls_R_factor_all 0.0367
_refine_ls_R_factor_gt 0.0341
_refine_ls_shift/su_max 0.001
_refine_ls_shift/su_mean 0.000
_refine_ls_structure_factor_coef Fsqd
_refine_ls_weighting_details 'calc w=1/[\s^2^(Fo^2^)+(0.0513P)^2^+0.9337P] where P=(Fo^2^+2Fc^2^)/3'
_refine_ls_weighting_scheme calc
_refine_ls_wR_factor_gt 0.0946
_refine_ls_wR_factor_ref 0.0972
_reflns_number_gt 3277
_reflns_number_total 3560
_reflns_threshold_expression I>2\s(I)
_cod_data_source_file lh2668.cif
_cod_data_source_block I
_cod_depositor_comments
;
The following automatic conversions were performed:
'_symmetry_cell_setting' value 'Monoclinic' changed to 'monoclinic'
according to '/home/saulius/struct/CIF-dictionaries/cif_core.dic'
dictionary named 'cif_core.dic' version 2.4.1 from 2010-06-29.

Automatic conversion script
Id: cif_fix_enum 1527 2010-12-29 10:47:43Z saulius 

The following automatic conversions were performed:

'_symmetry_cell_setting' value 'Monoclinic' changed to 'monoclinic'
according to /home/saulius/struct/CIF-dictionaries/cif_core.dic
dictionary named 'cif_core.dic' version 2.4.1 from 2010-06-29.

Automatic conversion script
Id: cif_fix_values 1715 2011-07-08 13:25:40Z adriana 
;
_cod_original_cell_volume 1674.73
_cod_original_sg_symbol_Hall '-P 2ybc '
_cod_original_sg_symbol_H-M 'P 21/c'
_cod_database_code 2219386
_cod_database_fobs_code 2219386

loop_
_symmetry_equiv_pos_as_xyz
'x, y, z'
'-x, y+1/2, -z+1/2'
'-x, -y, -z'
'x, -y-1/2, z-1/2'

loop_
_atom_site_type_symbol
_atom_site_label
_atom_site_fract_x
_atom_site_fract_y
_atom_site_fract_z
_atom_site_U_iso_or_equiv
_atom_site_adp_type
_atom_site_calc_flag
_atom_site_refinement_flags
_atom_site_occupancy
S S1 0.67904(2) 0.77281(6) 0.52372(2) 0.02455(11) Uani d . 1
O O1 1.32533(7) 0.9734(2) 1.18827(7) 0.0366(3) Uani d . 1
N N5 0.49729(7) 0.7981(2) 0.57442(7) 0.0246(3) Uani d . 1
O O4 0.67616(6) 0.9243(2) 0.45700(6) 0.0301(2) Uani d . 1
O O3 0.68746(6) 0.52911(19) 0.51537(7) 0.0297(2) Uani d . 1
C C17 0.46694(9) 0.6915(3) 0.62192(9) 0.0289(3) Uani d . 1
H H13 0.4169 0.7418 0.6183 0.035 Uiso calc R 1
N N2 0.94619(7) 1.1123(2) 0.84456(8) 0.0282(3) Uani d . 1
N N3 0.59631(7) 0.8311(2) 0.53095(8) 0.0280(3) Uani d . 1
H H10 0.5668 0.9446 0.4987 0.034 Uiso calc R 1
N N1 1.00856(7) 0.9914(2) 0.87789(8) 0.0280(3) Uani d . 1
O O2 1.24471(7) 1.3545(2) 1.17919(7) 0.0332(3) Uani d . 1
H H1 1.2835 1.2624 1.2013 0.050 Uiso calc R 1
C C15 0.57921(10) 0.4485(3) 0.68056(10) 0.0357(4) Uani d . 1
H H11 0.6079 0.3262 0.7181 0.043 Uiso calc R 1
C C16 0.50602(9) 0.5108(3) 0.67607(10) 0.0338(3) Uani d . 1
H H12 0.4835 0.4332 0.7086 0.041 Uiso calc R 1
C C1 1.26947(9) 0.9081(3) 1.12173(10) 0.0310(3) Uani d . 1
H H2 1.2736 0.7616 1.0991 0.037 Uiso calc R 1
C C5 1.06241(9) 1.3131(3) 0.98413(10) 0.0297(3) Uani d . 1
H H4 1.0171 1.4067 0.9518 0.036 Uiso calc R 1
C C6 1.12111(9) 1.3967(3) 1.05977(10) 0.0299(3) Uani d . 1
H H5 1.1155 1.5451 1.0802 0.036 Uiso calc R 1
C C12 0.81694(9) 1.1545(3) 0.72898(9) 0.0288(3) Uani d . 1
H H9 0.8145 1.2998 0.7534 0.035 Uiso calc R 1
C C11 0.75308(9) 1.0818(3) 0.65434(9) 0.0286(3) Uani d . 1
H H8 0.7074 1.1777 0.6262 0.034 Uiso calc R 1
C C8 0.88818(9) 0.7981(3) 0.73479(9) 0.0279(3) Uani d . 1
H H6 0.9343 0.7034 0.7621 0.034 Uiso calc R 1
C C7 1.18899(9) 1.2628(3) 1.10648(9) 0.0269(3) Uani d . 1
C C4 1.06845(9) 1.0915(3) 0.95400(9) 0.0265(3) Uani d . 1
C C3 1.13632(9) 0.9607(3) 0.99930(9) 0.0266(3) Uani d . 1
H H3 1.1417 0.8129 0.9783 0.032 Uiso calc R 1
C C9 0.82375(9) 0.7222(3) 0.66129(9) 0.0264(3) Uani d . 1
H H7 0.8249 0.5737 0.6383 0.032 Uiso calc R 1
C C13 0.88463(9) 1.0158(3) 0.76846(9) 0.0266(3) Uani d . 1
C C2 1.19719(9) 1.0441(3) 1.07584(9) 0.0266(3) Uani d . 1
N N4 0.61192(8) 0.5519(2) 0.63453(8) 0.0328(3) Uani d . 1
C C14 0.56803(8) 0.7196(2) 0.58287(9) 0.0246(3) Uani d . 1
C C10 0.75726(8) 0.8652(3) 0.62140(9) 0.0242(3) Uani d . 1

loop_
_atom_site_aniso_label
_atom_site_aniso_U_11
_atom_site_aniso_U_22
_atom_site_aniso_U_33
_atom_site_aniso_U_12
_atom_site_aniso_U_13
_atom_site_aniso_U_23
S1 0.02184(18) 0.0280(2) 0.02274(19) 0.00350(13) 0.00873(14) 0.00169(13)
O1 0.0312(6) 0.0394(6) 0.0338(6) 0.0059(5) 0.0091(5) 0.0096(5)
N5 0.0208(6) 0.0265(6) 0.0224(6) 0.0000(5) 0.0057(5) 0.0021(5)
O4 0.0290(5) 0.0365(6) 0.0256(5) 0.0041(4) 0.0127(4) 0.0044(4)
O3 0.0266(5) 0.0294(6) 0.0289(5) 0.0017(4) 0.0083(4) -0.0033(4)
C17 0.0238(7) 0.0335(8) 0.0269(7) -0.0013(6) 0.0090(6) 0.0028(6)
N2 0.0279(6) 0.0288(6) 0.0271(6) 0.0006(5) 0.0114(5) -0.0006(5)
N3 0.0231(6) 0.0318(7) 0.0284(6) 0.0076(5) 0.0107(5) 0.0102(5)
N1 0.0277(6) 0.0293(6) 0.0275(6) 0.0005(5) 0.0127(5) 0.0003(5)
O2 0.0292(6) 0.0361(6) 0.0280(5) 0.0013(5) 0.0066(4) -0.0008(5)
C15 0.0342(8) 0.0351(8) 0.0319(8) 0.0044(7) 0.0091(6) 0.0127(7)
C16 0.0312(8) 0.0368(8) 0.0310(7) -0.0031(6) 0.0115(6) 0.0091(6)
C1 0.0311(7) 0.0297(8) 0.0333(8) 0.0039(6) 0.0150(6) 0.0073(6)
C5 0.0255(7) 0.0300(8) 0.0311(8) 0.0052(6) 0.0100(6) 0.0016(6)
C6 0.0301(7) 0.0261(7) 0.0323(8) 0.0024(6) 0.0127(6) -0.0017(6)
C12 0.0341(8) 0.0228(7) 0.0294(7) 0.0023(6) 0.0139(6) -0.0011(6)
C11 0.0295(7) 0.0258(7) 0.0289(7) 0.0065(6) 0.0114(6) 0.0034(6)
C8 0.0245(7) 0.0319(8) 0.0267(7) 0.0056(6) 0.0105(6) 0.0004(6)
C7 0.0256(7) 0.0298(7) 0.0257(7) -0.0016(6) 0.0116(6) 0.0022(6)
C4 0.0264(7) 0.0287(7) 0.0256(7) -0.0005(6) 0.0126(6) 0.0003(6)
C3 0.0297(7) 0.0240(7) 0.0296(7) 0.0006(6) 0.0162(6) 0.0016(6)
C9 0.0272(7) 0.0264(7) 0.0266(7) 0.0044(6) 0.0129(6) -0.0010(6)
C13 0.0272(7) 0.0289(7) 0.0243(7) -0.0008(6) 0.0118(6) 0.0002(6)
C2 0.0265(7) 0.0272(7) 0.0280(7) 0.0011(6) 0.0138(6) 0.0057(6)
N4 0.0275(6) 0.0359(7) 0.0309(7) 0.0074(5) 0.0091(5) 0.0113(6)
C14 0.0220(6) 0.0261(7) 0.0220(6) 0.0002(5) 0.0064(5) 0.0011(5)
C10 0.0236(7) 0.0276(7) 0.0214(6) 0.0013(5) 0.0099(5) 0.0012(5)

loop_
_atom_type_symbol
_atom_type_description
_atom_type_scat_dispersion_real
_atom_type_scat_dispersion_imag
_atom_type_scat_source
C C 0.0033 0.0016 'International Tables Vol C Tables 4.2.6.8 and 6.1.1.4'
H H 0.0000 0.0000 'International Tables Vol C Tables 4.2.6.8 and 6.1.1.4'
N N 0.0061 0.0033 'International Tables Vol C Tables 4.2.6.8 and 6.1.1.4'
O O 0.0106 0.0060 'International Tables Vol C Tables 4.2.6.8 and 6.1.1.4'
S S 0.1246 0.1234 'International Tables Vol C Tables 4.2.6.8 and 6.1.1.4'

loop_
_geom_angle_atom_site_label_1
_geom_angle_atom_site_label_2
_geom_angle_atom_site_label_3
_geom_angle
O3 S1 O4 119.02(7)
O3 S1 N3 111.08(7)
O4 S1 N3 103.51(6)
O3 S1 C10 108.31(7)
O4 S1 C10 108.42(7)
N3 S1 C10 105.68(7)
C14 N5 C17 115.89(13)
N5 C17 C16 122.09(14)
N5 C17 H13 119.0
C16 C17 H13 119.0
N1 N2 C13 114.37(13)
C14 N3 S1 126.38(10)
C14 N3 H10 116.8
S1 N3 H10 116.8
N2 N1 C4 112.94(13)
C7 O2 H1 109.5
N4 C15 C16 123.09(15)
N4 C15 H11 118.5
C16 C15 H11 118.5
C15 C16 C17 116.64(14)
C15 C16 H12 121.7
C17 C16 H12 121.7
O1 C1 C2 123.15(15)
O1 C1 H2 118.4
C2 C1 H2 118.4
C6 C5 C4 121.07(14)
C6 C5 H4 119.5
C4 C5 H4 119.5
C5 C6 C7 119.78(14)
C5 C6 H5 120.1
C7 C6 H5 120.1
C11 C12 C13 120.37(14)
C11 C12 H9 119.8
C13 C12 H9 119.8
C12 C11 C10 118.57(13)
C12 C11 H8 120.7
C10 C11 H8 120.7
C9 C8 C13 119.32(13)
C9 C8 H6 120.3
C13 C8 H6 120.3
O2 C7 C6 117.16(14)
O2 C7 C2 122.97(13)
C6 C7 C2 119.87(14)
C3 C4 C5 119.16(14)
C3 C4 N1 116.95(13)
C5 C4 N1 123.89(13)
C4 C3 C2 120.56(14)
C4 C3 H3 119.7
C2 C3 H3 119.7
C8 C9 C10 119.44(14)
C8 C9 H7 120.3
C10 C9 H7 120.3
C12 C13 C8 120.55(14)
C12 C13 N2 114.57(13)
C8 C13 N2 124.86(13)
C3 C2 C7 119.50(13)
C3 C2 C1 120.14(14)
C7 C2 C1 120.34(14)
C14 N4 C15 115.06(13)
N4 C14 N5 127.19(14)
N4 C14 N3 118.86(13)
N5 C14 N3 113.95(12)
C11 C10 C9 121.71(13)
C11 C10 S1 119.74(11)
C9 C10 S1 118.47(11)

loop_
_geom_bond_atom_site_label_1
_geom_bond_atom_site_label_2
_geom_bond_site_symmetry_2
_geom_bond_distance
S1 O3 . 1.4299(11)
S1 O4 . 1.4343(11)
S1 N3 . 1.6311(12)
S1 C10 . 1.7647(15)
O1 C1 . 1.226(2)
N5 C14 . 1.3362(19)
N5 C17 . 1.3362(19)
C17 C16 . 1.379(2)
N2 N1 . 1.2558(18)
N2 C13 . 1.4285(19)
N3 C14 . 1.3857(19)
N4 C14 . 1.3289(19)
N1 C4 . 1.4250(19)
O2 C7 . 1.3420(18)
C15 N4 . 1.338(2)
C15 C16 . 1.375(2)
C1 C2 . 1.455(2)
C5 C6 . 1.376(2)
C5 C4 . 1.405(2)
C6 C7 . 1.396(2)
C12 C11 . 1.384(2)
C12 C13 . 1.392(2)
C11 C10 . 1.391(2)
C8 C9 . 1.384(2)
C8 C13 . 1.400(2)
C7 C2 . 1.404(2)
C4 C3 . 1.382(2)
C3 C2 . 1.400(2)
C9 C10 . 1.392(2)
C1 O3 2_756. 2.9106(19)
C5 H4 . 0.9500
N3 H10 . 0.8800
C1 H2 . 0.9500
C6 H5 . 0.9500
C8 H6 . 0.9500
C15 H11 . 0.9500
C16 H12 . 0.9500
C12 H9 . 0.9500
O2 H1 . 0.8400
C11 H8 . 0.9500
C3 H3 . 0.9500
C17 H13 . 0.9500
C9 H7 . 0.9500

loop_
_geom_hbond_atom_site_label_D
_geom_hbond_atom_site_label_H
_geom_hbond_atom_site_label_A
_geom_hbond_site_symmetry_A
_geom_hbond_distance_DH
_geom_hbond_distance_HA
_geom_hbond_distance_DA
_geom_hbond_angle_DHA
_geom_hbond_publ_flag
O2 H1 O1 . 0.84 1.90 2.6269(17) 144.8 yes
N3 H10 N5 3_676 0.88 1.98 2.8574(17) 178.5 yes

loop_
_geom_torsion_atom_site_label_1
_geom_torsion_atom_site_label_2
_geom_torsion_atom_site_label_3
_geom_torsion_atom_site_label_4
_geom_torsion
C14 N5 C17 C16 -0.3(2)
O3 S1 N3 C14 46.71(15)
O4 S1 N3 C14 175.57(13)
C10 S1 N3 C14 -70.55(14)
C13 N2 N1 C4 -179.50(12)
N4 C15 C16 C17 -1.1(3)
N5 C17 C16 C15 1.6(2)
C4 C5 C6 C7 1.8(2)
C13 C12 C11 C10 1.9(2)
C5 C6 C7 O2 179.17(13)
C5 C6 C7 C2 0.3(2)
C6 C5 C4 C3 -3.0(2)
C6 C5 C4 N1 177.69(14)
N2 N1 C4 C3 174.33(13)
N2 N1 C4 C5 -6.4(2)
C5 C4 C3 C2 2.2(2)
N1 C4 C3 C2 -178.51(12)
C13 C8 C9 C10 1.1(2)
C11 C12 C13 C8 -2.0(2)
C11 C12 C13 N2 179.57(13)
C9 C8 C13 C12 0.4(2)
C9 C8 C13 N2 178.74(14)
N1 N2 C13 C12 -177.01(13)
N1 N2 C13 C8 4.6(2)
C4 C3 C2 C7 -0.1(2)
C4 C3 C2 C1 -178.17(13)
O2 C7 C2 C3 -179.94(13)
C6 C7 C2 C3 -1.2(2)
O2 C7 C2 C1 -1.9(2)
C6 C7 C2 C1 176.90(14)
O1 C1 C2 C3 178.82(14)
O1 C1 C2 C7 0.8(2)
C16 C15 N4 C14 -0.6(2)
C15 N4 C14 N5 2.2(2)
C15 N4 C14 N3 -178.08(14)
C17 N5 C14 N4 -1.7(2)
C17 N5 C14 N3 178.51(13)
S1 N3 C14 N4 2.0(2)
S1 N3 C14 N5 -178.19(11)
C12 C11 C10 C9 -0.3(2)
C12 C11 C10 S1 -177.03(11)
C8 C9 C10 C11 -1.2(2)
C8 C9 C10 S1 175.57(11)
O3 S1 C10 C11 -165.58(11)
O4 S1 C10 C11 63.96(13)
N3 S1 C10 C11 -46.48(13)
O3 S1 C10 C9 17.59(14)
O4 S1 C10 C9 -112.87(12)
N3 S1 C10 C9 136.69(12)
